data_7040243
loop_
_publ_author_name
'W\"achtler, Erik'
'Gericke, Robert'
'Brendler, Erica'
'Gerke, Birgit'
'Langer, Thorsten'
'P\"ottgen, Rainer'
'Zhechkov, Lyuben'
'Heine, Thomas'
'Wagler, J\"org'

_publ_section_title
;
 Group 10-group 14 metal complexes [E-TM](IV): the role of the group 14
 site as an L, X and Z-type ligand.
;
_journal_issue 36
_journal_name_full 'Dalton transactions (Cambridge, England : 2003)'
_journal_page_first 14252
_journal_page_last 14264
_journal_paper_doi 10.1039/c6dt01621a
_journal_volume 45
_journal_year 2016
_chemical_formula_moiety 'C28 H41 Cl2 N2 P Pd S2 Sn'
_chemical_formula_sum 'C28 H41 Cl2 N2 P Pd S2 Sn'
_chemical_formula_weight 796.71
_chemical_name_systematic
;
 ?
;
_space_group_IT_number 11
_symmetry_cell_setting monoclinic
_symmetry_space_group_name_Hall '-P 2yb'
_symmetry_space_group_name_H-M 'P 1 21/m 1'
_atom_sites_solution_hydrogens geom
_atom_sites_solution_primary direct
_atom_sites_solution_secondary difmap
_audit_creation_method SHELXL-97
_audit_update_record
;
2016-08-03 deposited with the CCDC.
2016-08-08 downloaded from the CCDC.
;
_cell_angle_alpha 90.00
_cell_angle_beta 109.724(5)
_cell_angle_gamma 90.00
_cell_formula_units_Z 2
_cell_length_a 8.2710(6)
_cell_length_b 16.4657(8)
_cell_length_c 12.0613(8)
_cell_measurement_reflns_used 11375
_cell_measurement_temperature 150(2)
_cell_measurement_theta_max 27.30
_cell_measurement_theta_min 2.47
_cell_volume 1546.23(18)
_computing_cell_refinement 'STOE X-AREA'
_computing_data_collection 'STOE X-AREA'
_computing_data_reduction 'STOE X-RED'
_computing_molecular_graphics 'ORTEP32 (Farugia)'
_computing_publication_material 'Ciftab (Sheldrick)'
_computing_structure_refinement 'SHELXL-97 (Sheldrick, 1997)'
_computing_structure_solution 'SHELXS-97 (Sheldrick, 1997)'
_diffrn_ambient_temperature 150(2)
_diffrn_measured_fraction_theta_full 0.999
_diffrn_measured_fraction_theta_max 0.999
_diffrn_measurement_device_type 'STOE IPDS 2T'
_diffrn_measurement_method 'omega scans'
_diffrn_radiation_monochromator graphite
_diffrn_radiation_source 'fine-focus sealed tube'
_diffrn_radiation_type MoK\a
_diffrn_radiation_wavelength 0.71073
_diffrn_reflns_av_R_equivalents 0.0617
_diffrn_reflns_av_sigmaI/netI 0.0403
_diffrn_reflns_limit_h_max 10
_diffrn_reflns_limit_h_min -10
_diffrn_reflns_limit_k_max 19
_diffrn_reflns_limit_k_min -20
_diffrn_reflns_limit_l_max 15
_diffrn_reflns_limit_l_min -15
_diffrn_reflns_number 14914
_diffrn_reflns_theta_full 27.00
_diffrn_reflns_theta_max 27.00
_diffrn_reflns_theta_min 2.47
_exptl_absorpt_coefficient_mu 1.770
_exptl_absorpt_correction_T_max 0.9414
_exptl_absorpt_correction_T_min 0.7810
_exptl_absorpt_correction_type integration
_exptl_absorpt_process_details xshape
_exptl_crystal_colour orange
_exptl_crystal_density_diffrn 1.711
_exptl_crystal_density_method 'not measured'
_exptl_crystal_description piece
_exptl_crystal_F_000 800
_exptl_crystal_size_max 0.17
_exptl_crystal_size_mid 0.09
_exptl_crystal_size_min 0.04
_refine_diff_density_max 0.713
_refine_diff_density_min -0.599
_refine_diff_density_rms 0.105
_refine_ls_extinction_method none
_refine_ls_goodness_of_fit_ref 1.021
_refine_ls_hydrogen_treatment constr
_refine_ls_matrix_type full
_refine_ls_number_parameters 178
_refine_ls_number_reflns 3492
_refine_ls_number_restraints 0
_refine_ls_restrained_S_all 1.021
_refine_ls_R_factor_all 0.0507
_refine_ls_R_factor_gt 0.0303
_refine_ls_shift/su_max 0.001
_refine_ls_shift/su_mean 0.000
_refine_ls_structure_factor_coef Fsqd
_refine_ls_weighting_details 'calc w=1/[\s^2^(Fo^2^)+(0.0330P)^2^+0.0000P] where P=(Fo^2^+2Fc^2^)/3'
_refine_ls_weighting_scheme calc
_refine_ls_wR_factor_gt 0.0613
_refine_ls_wR_factor_ref 0.0665
_reflns_number_gt 2663
_reflns_number_total 3492
_reflns_threshold_expression >2sigma(I)
_cod_data_source_file c6dt01621a2.cif
_cod_data_source_block 9
_cod_depositor_comments 'Adding full bibliography for 7040238--7040250.cif.'
_cod_original_cell_volume 1546.23(17)
_cod_original_sg_symbol_H-M 'P 21/m'
_cod_database_code 7040243

loop_
_symmetry_equiv_pos_as_xyz
'x, y, z'
'-x, y+1/2, -z'
'-x, -y, -z'
'x, -y-1/2, z'

loop_
_atom_site_label
_atom_site_type_symbol
_atom_site_fract_x
_atom_site_fract_y
_atom_site_fract_z
_atom_site_U_iso_or_equiv
_atom_site_adp_type
_atom_site_occupancy
_atom_site_symmetry_multiplicity
_atom_site_calc_flag
_atom_site_refinement_flags
Sn1 Sn 0.71405(4) 0.2500 0.57647(3) 0.02114(9) Uani 1 2 d S
Pd1 Pd 0.61771(4) 0.2500 0.75388(3) 0.01819(9) Uani 1 2 d S
Cl1 Cl 0.97986(14) 0.2500 0.54003(10) 0.0291(3) Uani 1 2 d S
Cl2 Cl 0.52352(16) 0.2500 0.37690(11) 0.0343(3) Uani 1 2 d S
S1 S 0.61889(11) 0.11067(5) 0.75380(7) 0.02609(18) Uani 1 1 d .
P1 P 0.51345(14) 0.2500 0.91550(10) 0.0171(2) Uani 1 2 d S
N1 N 0.7238(3) 0.10916(17) 0.5623(2) 0.0241(6) Uani 1 1 d .
C1 C 0.6784(4) 0.0663(2) 0.6419(3) 0.0235(7) Uani 1 1 d .
C2 C 0.6759(4) -0.0193(2) 0.6373(3) 0.0263(7) Uani 1 1 d .
H2 H 0.6414 -0.0496 0.6925 0.032 Uiso 1 1 calc R
C3 C 0.7237(4) -0.0591(2) 0.5525(3) 0.0310(8) Uani 1 1 d .
H3 H 0.7233 -0.1167 0.5489 0.037 Uiso 1 1 calc R
C4 C 0.7726(5) -0.0131(2) 0.4722(3) 0.0349(8) Uani 1 1 d .
H4 H 0.8069 -0.0391 0.4134 0.042 Uiso 1 1 calc R
C5 C 0.7706(4) 0.0697(2) 0.4789(3) 0.0302(8) Uani 1 1 d .
H5 H 0.8030 0.1008 0.4234 0.036 Uiso 1 1 calc R
C6 C 0.3877(4) 0.15797(18) 0.9200(3) 0.0201(6) Uani 1 1 d .
H6 H 0.4667 0.1117 0.9214 0.024 Uiso 1 1 calc R
C7 C 0.3348(5) 0.1451(2) 1.0294(3) 0.0296(8) Uani 1 1 d .
H7A H 0.4360 0.1524 1.1015 0.036 Uiso 1 1 calc R
H7B H 0.2476 0.1860 1.0304 0.036 Uiso 1 1 calc R
C8 C 0.2615(5) 0.0603(2) 1.0283(3) 0.0295(7) Uani 1 1 d .
H8A H 0.2236 0.0537 1.0974 0.035 Uiso 1 1 calc R
H8B H 0.3522 0.0196 1.0345 0.035 Uiso 1 1 calc R
C9 C 0.1101(4) 0.0452(2) 0.9160(3) 0.0268(7) Uani 1 1 d .
H9A H 0.0145 0.0820 0.9141 0.032 Uiso 1 1 calc R
H9B H 0.0696 -0.0114 0.9157 0.032 Uiso 1 1 calc R
C10 C 0.1599(4) 0.0595(2) 0.8066(3) 0.0262(7) Uani 1 1 d .
H10A H 0.2469 0.0190 0.8041 0.031 Uiso 1 1 calc R
H10B H 0.0576 0.0525 0.7351 0.031 Uiso 1 1 calc R
C11 C 0.2322(4) 0.14470(19) 0.8079(3) 0.0236(7) Uani 1 1 d .
H11A H 0.1423 0.1853 0.8044 0.028 Uiso 1 1 calc R
H11B H 0.2673 0.1523 0.7378 0.028 Uiso 1 1 calc R
C12 C 0.6880(6) 0.2500 1.0603(4) 0.0211(9) Uani 1 2 d S
H12 H 0.6313 0.2500 1.1216 0.025 Uiso 1 2 calc SR
C13 C 0.7981(5) 0.1739(2) 1.0805(3) 0.0356(9) Uani 1 1 d .
H13A H 0.8557 0.1710 1.0208 0.043 Uiso 1 1 calc R
H13B H 0.7242 0.1254 1.0714 0.043 Uiso 1 1 calc R
C14 C 0.9332(5) 0.1744(2) 1.2035(3) 0.0382(9) Uani 1 1 d .
H14A H 0.8750 0.1706 1.2628 0.046 Uiso 1 1 calc R
H14B H 1.0077 0.1261 1.2124 0.046 Uiso 1 1 calc R
C15 C 1.0436(7) 0.2500 1.2270(5) 0.0351(12) Uani 1 2 d S
H15A H 1.1154 0.2500 1.1759 0.042 Uiso 1 2 calc SR
H15B H 1.1211 0.2500 1.3100 0.042 Uiso 1 2 calc SR

loop_
_atom_site_aniso_label
_atom_site_aniso_U_11
_atom_site_aniso_U_22
_atom_site_aniso_U_33
_atom_site_aniso_U_23
_atom_site_aniso_U_13
_atom_site_aniso_U_12
Sn1 0.02241(16) 0.02543(18) 0.01664(16) 0.000 0.00797(12) 0.000
Pd1 0.02175(17) 0.01737(17) 0.01678(17) 0.000 0.00822(14) 0.000
Cl1 0.0239(5) 0.0390(7) 0.0266(6) 0.000 0.0112(5) 0.000
Cl2 0.0306(6) 0.0436(7) 0.0219(6) 0.000 0.0001(5) 0.000
S1 0.0395(5) 0.0187(4) 0.0251(4) 0.0007(3) 0.0175(4) 0.0029(3)
P1 0.0192(5) 0.0159(5) 0.0166(5) 0.000 0.0065(4) 0.000
N1 0.0253(14) 0.0263(15) 0.0224(14) -0.0053(12) 0.0103(12) -0.0020(11)
C1 0.0221(15) 0.0239(16) 0.0223(16) -0.0016(13) 0.0044(13) 0.0051(13)
C2 0.0303(17) 0.0219(16) 0.0239(17) -0.0020(13) 0.0053(14) 0.0038(13)
C3 0.0302(18) 0.0268(18) 0.0324(19) -0.0080(15) 0.0059(15) 0.0041(14)
C4 0.0365(19) 0.043(2) 0.0288(18) -0.0147(17) 0.0157(16) 0.0015(17)
C5 0.0336(18) 0.035(2) 0.0262(18) -0.0043(15) 0.0160(16) -0.0016(15)
C6 0.0253(15) 0.0170(14) 0.0192(15) 0.0014(12) 0.0090(13) -0.0003(12)
C7 0.0381(19) 0.0313(18) 0.0226(17) -0.0032(14) 0.0144(15) -0.0120(15)
C8 0.0356(18) 0.0303(18) 0.0255(17) 0.0051(15) 0.0139(15) -0.0066(15)
C9 0.0273(16) 0.0229(16) 0.0334(18) 0.0002(14) 0.0144(15) -0.0048(13)
C10 0.0252(16) 0.0256(17) 0.0278(17) -0.0043(14) 0.0092(14) -0.0058(13)
C11 0.0264(16) 0.0217(16) 0.0216(16) 0.0028(13) 0.0065(13) -0.0038(13)
C12 0.021(2) 0.022(2) 0.019(2) 0.000 0.0056(18) 0.000
C13 0.0342(19) 0.032(2) 0.0308(19) -0.0071(16) -0.0021(15) 0.0118(15)
C14 0.038(2) 0.0299(19) 0.033(2) 0.0002(16) -0.0053(17) 0.0122(15)
C15 0.027(2) 0.050(3) 0.023(3) 0.000 0.002(2) 0.000

loop_
_atom_type_symbol
_atom_type_description
_atom_type_scat_dispersion_real
_atom_type_scat_dispersion_imag
_atom_type_scat_source
C C 0.0033 0.0016 'International Tables Vol C Tables 4.2.6.8 and 6.1.1.4'
H H 0.0000 0.0000 'International Tables Vol C Tables 4.2.6.8 and 6.1.1.4'
N N 0.0061 0.0033 'International Tables Vol C Tables 4.2.6.8 and 6.1.1.4'
S S 0.1246 0.1234 'International Tables Vol C Tables 4.2.6.8 and 6.1.1.4'
Sn Sn -0.6537 1.4246 'International Tables Vol C Tables 4.2.6.8 and 6.1.1.4'
P P 0.1023 0.0942 'International Tables Vol C Tables 4.2.6.8 and 6.1.1.4'
Pd Pd -0.9988 1.0072 'International Tables Vol C Tables 4.2.6.8 and 6.1.1.4'
Cl Cl 0.1484 0.1585 'International Tables Vol C Tables 4.2.6.8 and 6.1.1.4'

loop_
_geom_angle_atom_site_label_1
_geom_angle_atom_site_label_2
_geom_angle_atom_site_label_3
_geom_angle
_geom_angle_site_symmetry_1
_geom_angle_site_symmetry_3
N1 Sn1 N1 169.55(13) 4_565 .
N1 Sn1 Cl1 85.96(7) 4_565 .
N1 Sn1 Cl1 85.96(7) . .
N1 Sn1 Cl2 87.34(7) 4_565 .
N1 Sn1 Cl2 87.34(7) . .
Cl1 Sn1 Cl2 98.62(4) . .
N1 Sn1 Pd1 95.21(7) 4_565 .
N1 Sn1 Pd1 95.21(7) . .
Cl1 Sn1 Pd1 137.02(3) . .
Cl2 Sn1 Pd1 124.36(3) . .
S1 Pd1 S1 179.49(5) 4_565 .
S1 Pd1 P1 90.18(2) 4_565 .
S1 Pd1 P1 90.18(2) . .
S1 Pd1 Sn1 89.83(2) 4_565 .
S1 Pd1 Sn1 89.83(2) . .
P1 Pd1 Sn1 177.38(3) . .
C1 S1 Pd1 114.95(12) . .
C6 P1 C6 110.1(2) . 4_565
C6 P1 C12 103.83(13) . .
C6 P1 C12 103.83(13) 4_565 .
C6 P1 Pd1 112.75(10) . .
C6 P1 Pd1 112.75(10) 4_565 .
C12 P1 Pd1 112.91(15) . .
C1 N1 C5 119.7(3) . .
C1 N1 Sn1 116.5(2) . .
C5 N1 Sn1 123.8(2) . .
N1 C1 C2 120.1(3) . .
N1 C1 S1 123.5(2) . .
C2 C1 S1 116.4(3) . .
C3 C2 C1 119.9(3) . .
C3 C2 H2 120.0 . .
C1 C2 H2 120.0 . .
C2 C3 C4 118.8(3) . .
C2 C3 H3 120.6 . .
C4 C3 H3 120.6 . .
C5 C4 C3 119.3(3) . .
C5 C4 H4 120.4 . .
C3 C4 H4 120.4 . .
N1 C5 C4 122.2(3) . .
N1 C5 H5 118.9 . .
C4 C5 H5 118.9 . .
C11 C6 C7 109.9(3) . .
C11 C6 P1 113.8(2) . .
C7 C6 P1 117.6(2) . .
C11 C6 H6 104.7 . .
C7 C6 H6 104.7 . .
P1 C6 H6 104.7 . .
C8 C7 C6 110.3(3) . .
C8 C7 H7A 109.6 . .
C6 C7 H7A 109.6 . .
C8 C7 H7B 109.6 . .
C6 C7 H7B 109.6 . .
H7A C7 H7B 108.1 . .
C7 C8 C9 111.3(3) . .
C7 C8 H8A 109.4 . .
C9 C8 H8A 109.4 . .
C7 C8 H8B 109.4 . .
C9 C8 H8B 109.4 . .
H8A C8 H8B 108.0 . .
C8 C9 C10 111.3(3) . .
C8 C9 H9A 109.4 . .
C10 C9 H9A 109.4 . .
C8 C9 H9B 109.4 . .
C10 C9 H9B 109.4 . .
H9A C9 H9B 108.0 . .
C11 C10 C9 110.7(3) . .
C11 C10 H10A 109.5 . .
C9 C10 H10A 109.5 . .
C11 C10 H10B 109.5 . .
C9 C10 H10B 109.5 . .
H10A C10 H10B 108.1 . .
C10 C11 C6 110.4(3) . .
C10 C11 H11A 109.6 . .
C6 C11 H11A 109.6 . .
C10 C11 H11B 109.6 . .
C6 C11 H11B 109.6 . .
H11A C11 H11B 108.1 . .
C13 C12 C13 111.0(4) 4_565 .
C13 C12 P1 112.7(2) 4_565 .
C13 C12 P1 112.7(2) . .
C13 C12 H12 106.7 4_565 .
C13 C12 H12 106.7 . .
P1 C12 H12 106.7 . .
C12 C13 C14 110.8(3) . .
C12 C13 H13A 109.5 . .
C14 C13 H13A 109.5 . .
C12 C13 H13B 109.5 . .
C14 C13 H13B 109.5 . .
H13A C13 H13B 108.1 . .
C15 C14 C13 112.6(3) . .
C15 C14 H14A 109.1 . .
C13 C14 H14A 109.1 . .
C15 C14 H14B 109.1 . .
C13 C14 H14B 109.1 . .
H14A C14 H14B 107.8 . .
C14 C15 C14 110.7(4) . 4_565
C14 C15 H15A 109.5 . .
C14 C15 H15A 109.5 4_565 .
C14 C15 H15B 109.5 . .
C14 C15 H15B 109.5 4_565 .
H15A C15 H15B 108.1 . .

loop_
_geom_bond_atom_site_label_1
_geom_bond_atom_site_label_2
_geom_bond_distance
_geom_bond_site_symmetry_2
Sn1 N1 2.329(3) 4_565
Sn1 N1 2.329(3) .
Sn1 Cl1 2.3831(12) .
Sn1 Cl2 2.3911(12) .
Sn1 Pd1 2.5228(5) .
Pd1 S1 2.2941(8) 4_565
Pd1 S1 2.2941(8) .
Pd1 P1 2.3829(12) .
S1 C1 1.745(3) .
P1 C6 1.849(3) .
P1 C6 1.849(3) 4_565
P1 C12 1.853(4) .
N1 C1 1.344(4) .
N1 C5 1.359(4) .
C1 C2 1.410(5) .
C2 C3 1.380(5) .
C2 H2 0.9500 .
C3 C4 1.392(5) .
C3 H3 0.9500 .
C4 C5 1.367(5) .
C4 H4 0.9500 .
C5 H5 0.9500 .
C6 C11 1.536(4) .
C6 C7 1.539(4) .
C6 H6 1.0000 .
C7 C8 1.521(5) .
C7 H7A 0.9900 .
C7 H7B 0.9900 .
C8 C9 1.523(5) .
C8 H8A 0.9900 .
C8 H8B 0.9900 .
C9 C10 1.527(5) .
C9 H9A 0.9900 .
C9 H9B 0.9900 .
C10 C11 1.522(4) .
C10 H10A 0.9900 .
C10 H10B 0.9900 .
C11 H11A 0.9900 .
C11 H11B 0.9900 .
C12 C13 1.519(4) 4_565
C12 C13 1.519(4) .
C12 H12 1.0000 .
C13 C14 1.526(5) .
C13 H13A 0.9900 .
C13 H13B 0.9900 .
C14 C15 1.513(5) .
C14 H14A 0.9900 .
C14 H14B 0.9900 .
C15 C14 1.513(5) 4_565
C15 H15A 0.9900 .
C15 H15B 0.9900 .

loop_
_geom_torsion_atom_site_label_1
_geom_torsion_atom_site_label_2
_geom_torsion_atom_site_label_3
_geom_torsion_atom_site_label_4
_geom_torsion
_geom_torsion_site_symmetry_1
_geom_torsion_site_symmetry_4
N1 Sn1 Pd1 S1 0.15(7) 4_565 4_565
N1 Sn1 Pd1 S1 179.48(7) . 4_565
Cl1 Sn1 Pd1 S1 89.81(2) . 4_565
Cl2 Sn1 Pd1 S1 -90.19(2) . 4_565
N1 Sn1 Pd1 S1 -179.48(7) 4_565 .
N1 Sn1 Pd1 S1 -0.15(7) . .
Cl1 Sn1 Pd1 S1 -89.81(2) . .
Cl2 Sn1 Pd1 S1 90.19(2) . .
P1 Pd1 S1 C1 176.99(12) . .
Sn1 Pd1 S1 C1 -0.39(12) . .
S1 Pd1 P1 C6 152.88(11) 4_565 .
S1 Pd1 P1 C6 -27.48(12) . .
S1 Pd1 P1 C6 27.48(12) 4_565 4_565
S1 Pd1 P1 C6 -152.88(12) . 4_565
S1 Pd1 P1 C12 -89.82(2) 4_565 .
S1 Pd1 P1 C12 89.82(2) . .
N1 Sn1 N1 C1 177.2(6) 4_565 .
Cl1 Sn1 N1 C1 137.8(2) . .
Cl2 Sn1 N1 C1 -123.4(2) . .
Pd1 Sn1 N1 C1 0.9(2) . .
N1 Sn1 N1 C5 -3.4(9) 4_565 .
Cl1 Sn1 N1 C5 -42.8(3) . .
Cl2 Sn1 N1 C5 56.0(3) . .
Pd1 Sn1 N1 C5 -179.7(3) . .
C5 N1 C1 C2 -1.3(5) . .
Sn1 N1 C1 C2 178.1(2) . .
C5 N1 C1 S1 179.1(3) . .
Sn1 N1 C1 S1 -1.4(3) . .
Pd1 S1 C1 N1 1.3(3) . .
Pd1 S1 C1 C2 -178.3(2) . .
N1 C1 C2 C3 1.4(5) . .
S1 C1 C2 C3 -179.0(3) . .
C1 C2 C3 C4 -0.4(5) . .
C2 C3 C4 C5 -0.5(5) . .
C1 N1 C5 C4 0.3(5) . .
Sn1 N1 C5 C4 -179.1(3) . .
C3 C4 C5 N1 0.6(6) . .
C6 P1 C6 C11 69.0(3) 4_565 .
C12 P1 C6 C11 179.6(2) . .
Pd1 P1 C6 C11 -57.8(2) . .
C6 P1 C6 C7 -61.5(3) 4_565 .
C12 P1 C6 C7 49.1(3) . .
Pd1 P1 C6 C7 171.7(2) . .
C11 C6 C7 C8 57.9(4) . .
P1 C6 C7 C8 -169.9(2) . .
C6 C7 C8 C9 -56.7(4) . .
C7 C8 C9 C10 55.8(4) . .
C8 C9 C10 C11 -55.9(4) . .
C9 C10 C11 C6 57.4(3) . .
C7 C6 C11 C10 -58.4(3) . .
P1 C6 C11 C10 167.3(2) . .
C6 P1 C12 C13 -174.3(3) . 4_565
C6 P1 C12 C13 -59.1(3) 4_565 4_565
Pd1 P1 C12 C13 63.3(3) . 4_565
C6 P1 C12 C13 59.1(3) . .
C6 P1 C12 C13 174.3(3) 4_565 .
Pd1 P1 C12 C13 -63.3(3) . .
C13 C12 C13 C14 55.9(5) 4_565 .
P1 C12 C13 C14 -176.7(3) . .
C12 C13 C14 C15 -55.2(5) . .
C13 C14 C15 C14 53.6(6) . 4_565
